data_1552201
loop_
_publ_author_name
'El Abbassi, Maria'
'Zwick, Patrick'
'Rates, Alfredo'
'Stefani, Davide'
'Prescimone, Alessandro'
'Mayor, Marcel'
'van der Zant, Herre S. J.'
'Duli\'c, Diana'

_publ_section_title
;
 Unravelling the conductance path through single-porphyrin junctions
;
_journal_name_full 'Chemical Science'
_journal_paper_doi 10.1039/C9SC02497B
_journal_year 2019
_chemical_formula_moiety 'C68 H68 N4 O Zn, C4 H8 O'
_chemical_formula_sum 'C72 H76 N4 O2 Zn'
_chemical_formula_weight 1094.73
_chemical_name_systematic '[5,15-bis(4-(tert-butyl)phenyl)-10,20-bis((4-(tert-butyl)phenyl)ethynyl)porphyrinato]zinc(II)'
_space_group_crystal_system triclinic
_space_group_IT_number 2
_space_group_name_Hall '-P 1'
_space_group_name_H-M_alt 'P -1'
_symmetry_space_group_name_Hall '-P 1'
_symmetry_space_group_name_H-M 'P -1'
_atom_sites_solution_hydrogens geom
_atom_sites_solution_primary dual
_audit_creation_date 2019-04-02
_audit_creation_method
;
Olex2 1.2
(compiled May 18 2018 14:05:52 for OlexSys, GUI svn.r5506)
;
_audit_update_record
;
2019-04-16 deposited with the CCDC.    2019-08-13 downloaded from the CCDC.
;
_cell_angle_alpha 96.327(2)
_cell_angle_beta 113.100(2)
_cell_angle_gamma 102.726(2)
_cell_formula_units_Z 2
_cell_length_a 14.3919(7)
_cell_length_b 15.0704(7)
_cell_length_c 15.2655(8)
_cell_measurement_reflns_used 9911
_cell_measurement_temperature 130
_cell_measurement_theta_max 70.21
_cell_measurement_theta_min 3.23
_cell_volume 2898.5(3)
_computing_cell_refinement 'SAINT v8.34A (Bruker, 2013)'
_computing_data_collection 'Apex2 (Bruker AXS, 2006)'
_computing_data_reduction 'SAINT v8.34A (Bruker, 2013)'
_computing_molecular_graphics 'Olex2 (Dolomanov et al., 2009)'
_computing_publication_material 'Olex2 (Dolomanov et al., 2009)'
_computing_structure_refinement 'ShelXL (Sheldrick, 2015)'
_computing_structure_solution 'ShelXT (Sheldrick, 2015)'
_diffrn_ambient_temperature 130
_diffrn_measured_fraction_theta_full 0.989
_diffrn_measured_fraction_theta_max 0.967
_diffrn_measurement_device Area
_diffrn_measurement_device_type 'Bruker APEX-II CCD'
_diffrn_measurement_method '\f & \w scans'
_diffrn_radiation_monochromator graphite
_diffrn_radiation_probe x-ray
_diffrn_radiation_type CuK\a
_diffrn_radiation_wavelength 1.54178
_diffrn_reflns_av_R_equivalents 0.0378
_diffrn_reflns_av_unetI/netI 0.0374
_diffrn_reflns_Laue_measured_fraction_full 0.989
_diffrn_reflns_Laue_measured_fraction_max 0.967
_diffrn_reflns_limit_h_max 13
_diffrn_reflns_limit_h_min -17
_diffrn_reflns_limit_k_max 18
_diffrn_reflns_limit_k_min -17
_diffrn_reflns_limit_l_max 18
_diffrn_reflns_limit_l_min -18
_diffrn_reflns_number 36414
_diffrn_reflns_point_group_measured_fraction_full 0.989
_diffrn_reflns_point_group_measured_fraction_max 0.967
_diffrn_reflns_theta_full 67.679
_diffrn_reflns_theta_max 70.273
_diffrn_reflns_theta_min 3.226
_diffrn_standards_number 0
_exptl_absorpt_coefficient_mu 0.974
_exptl_absorpt_correction_T_max 0.7533
_exptl_absorpt_correction_T_min 0.6563
_exptl_absorpt_correction_type multi-scan
_exptl_absorpt_process_details
;
SADABS-2012/1 (Bruker,2012) was used for absorption correction.
wR2(int) was 0.0984 before and 0.0562 after correction.
The Ratio of minimum to maximum transmission is 0.8712.
The \l/2 correction factor is 0.0015.
;
_exptl_crystal_colour violet
_exptl_crystal_colour_primary violet
_exptl_crystal_density_diffrn 1.254
_exptl_crystal_description block
_exptl_crystal_F_000 1164
_exptl_crystal_recrystallization_method 'The material was recrystallised from THF by slow evaporation'
_exptl_crystal_size_max 0.23
_exptl_crystal_size_mid 0.21
_exptl_crystal_size_min 0.17
_refine_diff_density_max 0.670
_refine_diff_density_min -1.730
_refine_diff_density_rms 0.113
_refine_ls_extinction_method none
_refine_ls_goodness_of_fit_ref 1.054
_refine_ls_hydrogen_treatment constr
_refine_ls_matrix_type full
_refine_ls_number_parameters 733
_refine_ls_number_reflns 10700
_refine_ls_number_restraints 0
_refine_ls_restrained_S_all 1.054
_refine_ls_R_factor_all 0.0670
_refine_ls_R_factor_gt 0.0625
_refine_ls_shift/su_max 0.001
_refine_ls_shift/su_mean 0.000
_refine_ls_structure_factor_coef Fsqd
_refine_ls_weighting_details 'w=1/[\s^2^(Fo^2^)+(0.1486P)^2^+1.7482P] where P=(Fo^2^+2Fc^2^)/3'
_refine_ls_weighting_scheme calc
_refine_ls_wR_factor_gt 0.1869
_refine_ls_wR_factor_ref 0.1997
_reflns_Friedel_coverage 0.000
_reflns_number_gt 9867
_reflns_number_total 10700
_reflns_threshold_expression 'I > 2\s(I)'
_cod_data_source_file c9sc02497b2.cif
_cod_data_source_block zwp519_130k_0m
_cod_database_code 1552201
_shelx_shelxl_version_number 2014/7
_shelx_space_group_comment
;
The symmetry employed for this shelxl refinement is uniquely defined
by the following loop, which should always be used as a source of
symmetry information in preference to the above space-group names.
They are only intended as comments.
;
_shelx_estimated_absorpt_t_max 0.852
_shelx_estimated_absorpt_t_min 0.807
_olex2_refinement_description
;
1. Fixed Uiso
 At 1.2 times of:
  All C(H) groups, All C(H,H) groups, All C(H,H,H,H) groups
 At 1.5 times of:
  All C(H,H,H) groups
2. Others
 Fixed Sof: H69C(0.5) H69D(0.5) H69A(0.5) H69B(0.5) H71C(0.5) H71D(0.5)
 H71A(0.5) H71B(0.5) O2(0.5) O3(0.5)
3.a Secondary CH2 refined with riding coordinates:
 C52(H52A,H52B), C63(H63A,H63B), C64(H64A,H64B), C65(H65A,H65B), C69(H69C,
 H69D), C69(H69A,H69B), C70(H70A,H70B), C71(H71C,H71D), C71(H71A,H71B),
 C72(H72A,H72B)
3.b Aromatic/amide H refined with riding coordinates:
 C1(H1), C4(H4), C8(H8), C11(H11), C13(H13), C16(H16), C18(H18), C20(H20),
 C24(H24), C25(H25), C27(H27), C28(H28), C30(H30), C32(H32), C34(H34), C36(H36),
  C37(H37), C38(H38), C39(H39), C45(H45), C46(H46), C47(H47), C55(H55), C58(H58)
3.c Idealised Me refined as rotating group:
 C49(H49A,H49B,H49C), C50(H50A,H50B,H50C), C53(H53A,H53B,H53C), C54(H54A,H54B,
 H54C), C56(H56A,H56B,H56C), C59(H59A,H59B,H59C), C60(H60A,H60B,H60C), C61(H61A,
 H61B,H61C), C62(H62A,H62B,H62C), C66(H66A,H66B,H66C), C67(H67A,H67B,H67C),
 C68(H68A,H68B,H68C)
;
_olex2_diffrn_ambient_temperature_device 'Oxford Cryosystems'
_olex2_exptl_crystal_mounting_method 'The crystal was mounted on a mylar loop in perfluoroether oil'
_olex2_submission_special_instructions 'No special instructions were received'

loop_
_space_group_symop_operation_xyz
'x, y, z'
'-x, -y, -z'

loop_
_atom_site_label
_atom_site_type_symbol
_atom_site_fract_x
_atom_site_fract_y
_atom_site_fract_z
_atom_site_U_iso_or_equiv
_atom_site_adp_type
_atom_site_occupancy
_atom_site_site_symmetry_order
_atom_site_calc_flag
_atom_site_refinement_flags_posn
_atom_site_refinement_flags_occupancy
_atom_site_disorder_assembly
_atom_site_disorder_group
Zn1 Zn 0.32155(2) 0.40951(2) 0.70499(2) 0.01907(14) Uani 1 1 d . . . .
O1 O 0.27679(13) 0.51313(11) 0.77792(12) 0.0256(4) Uani 1 1 d . . . .
N2 N 0.25094(15) 0.29561(13) 0.74339(14) 0.0202(4) Uani 1 1 d . . . .
N4 N 0.40016(15) 0.49732(13) 0.64625(14) 0.0202(4) Uani 1 1 d . . . .
N1 N 0.18719(15) 0.37981(14) 0.57515(13) 0.0213(4) Uani 1 1 d . . . .
N3 N 0.46271(15) 0.41660(13) 0.81752(14) 0.0200(4) Uani 1 1 d . . . .
C1 C 0.20729(19) 0.57546(17) 0.25853(17) 0.0253(5) Uani 1 1 d . . . .
H1 H 0.2279 0.5642 0.2073 0.030 Uiso 1 1 calc R . . .
C2 C 0.87309(18) 0.71277(17) 0.86744(17) 0.0235(5) Uani 1 1 d . . . .
C3 C 0.21376(17) 0.54800(16) 0.41415(16) 0.0215(5) Uani 1 1 d . . . .
C4 C 0.24280(19) 0.53412(17) 0.33823(17) 0.0242(5) Uani 1 1 d . . . .
H4 H 0.2877 0.4958 0.3405 0.029 Uiso 1 1 calc R . . .
C5 C 0.55871(18) 0.47662(16) 0.83852(16) 0.0216(5) Uani 1 1 d . . . .
C6 C 0.43276(18) 0.25537(17) 0.98399(17) 0.0233(5) Uani 1 1 d . . . .
C7 C 0.15016(18) 0.23832(16) 0.69275(17) 0.0220(5) Uani 1 1 d . . . .
C8 C 0.90469(19) 0.79698(18) 0.93319(19) 0.0284(5) Uani 1 1 d . . . .
H8 H 0.8594 0.8106 0.9610 0.034 Uiso 1 1 calc R . . .
C9 C -0.38944(18) -0.10914(16) 0.40932(16) 0.0226(5) Uani 1 1 d . . . .
C10 C 0.09383(18) 0.31338(16) 0.54887(17) 0.0228(5) Uani 1 1 d . . . .
C11 C -0.28273(19) 0.04312(17) 0.51295(17) 0.0257(5) Uani 1 1 d . . . .
H11 H -0.2743 0.0954 0.5593 0.031 Uiso 1 1 calc R . . .
C12 C 0.77168(19) 0.64758(17) 0.83900(17) 0.0234(5) Uani 1 1 d . . . .
C13 C 0.1496(2) 0.60625(19) 0.40927(18) 0.0295(5) Uani 1 1 d . . . .
H13 H 0.1292 0.6174 0.4606 0.035 Uiso 1 1 calc R . . .
C14 C 0.14222(19) 0.63281(17) 0.25255(17) 0.0253(5) Uani 1 1 d . . . .
C15 C 0.50518(18) 0.54337(16) 0.68835(16) 0.0215(5) Uani 1 1 d . . . .
C16 C 0.1151(2) 0.6482(2) 0.3304(2) 0.0317(5) Uani 1 1 d . . . .
H16 H 0.0721 0.6881 0.3293 0.038 Uiso 1 1 calc R . . .
C17 C 0.47703(18) 0.37190(17) 0.89343(16) 0.0221(5) Uani 1 1 d . . . .
C18 C 0.12981(19) 0.16841(17) 0.74522(18) 0.0256(5) Uani 1 1 d . . . .
H18 H 0.0660 0.1202 0.7254 0.031 Uiso 1 1 calc R . . .
C19 C 0.17086(18) 0.42983(17) 0.50366(17) 0.0223(5) Uani 1 1 d . . . .
C20 C 0.9417(2) 0.69433(19) 0.8286(2) 0.0320(6) Uani 1 1 d . . . .
H20 H 0.9226 0.6370 0.7840 0.038 Uiso 1 1 calc R . . .
C21 C 0.49383(19) 0.16930(17) 1.14664(17) 0.0250(5) Uani 1 1 d . . . .
C22 C 0.07647(18) 0.24540(16) 0.60208(17) 0.0224(5) Uani 1 1 d . . . .
C23 C -0.20418(18) 0.04223(17) 0.48115(17) 0.0242(5) Uani 1 1 d . . . .
C24 C 0.01536(19) 0.32123(18) 0.45865(18) 0.0269(5) Uani 1 1 d . . . .
H24 H -0.0556 0.2829 0.4250 0.032 Uiso 1 1 calc R . . .
C25 C 0.52913(19) 0.60557(17) 0.62989(17) 0.0252(5) Uani 1 1 d . . . .
H25 H 0.5967 0.6446 0.6428 0.030 Uiso 1 1 calc R . . .
C26 C 0.57978(18) 0.53548(16) 0.77855(16) 0.0208(4) Uani 1 1 d . . . .
C27 C 0.4022(2) 0.27215(19) 1.05833(19) 0.0324(6) Uani 1 1 d . . . .
H27 H 0.3598 0.3130 1.0549 0.039 Uiso 1 1 calc R . . .
C28 C 0.63628(19) 0.47186(18) 0.93137(18) 0.0273(5) Uani 1 1 d . . . .
H28 H 0.7086 0.5068 0.9625 0.033 Uiso 1 1 calc R . . .
C29 C 0.68509(18) 0.59468(16) 0.81300(17) 0.0217(5) Uani 1 1 d . . . .
C30 C 0.43664(19) 0.59771(17) 0.55296(17) 0.0261(5) Uani 1 1 d . . . .
H30 H 0.4270 0.6310 0.5023 0.031 Uiso 1 1 calc R . . .
C31 C 0.29571(18) 0.26407(16) 0.82732(17) 0.0213(4) Uani 1 1 d . . . .
C32 C -0.37308(19) -0.03185(17) 0.47730(18) 0.0257(5) Uani 1 1 d . . . .
H32 H -0.4253 -0.0300 0.5003 0.031 Uiso 1 1 calc R . . .
C33 C 1.06995(18) 0.84478(17) 0.92005(18) 0.0244(5) Uani 1 1 d . . . .
C34 C 1.0379(2) 0.75978(19) 0.8551(2) 0.0328(6) Uani 1 1 d . . . .
H34 H 1.0837 0.7461 0.8279 0.039 Uiso 1 1 calc R . . .
C35 C 0.24841(19) 0.50065(17) 0.49775(16) 0.0224(5) Uani 1 1 d . . . .
C36 C 1.0008(2) 0.86110(18) 0.95876(19) 0.0292(5) Uani 1 1 d . . . .
H36 H 1.0203 0.9180 1.0040 0.035 Uiso 1 1 calc R . . .
C37 C 0.4325(2) 0.2303(2) 1.13798(19) 0.0342(6) Uani 1 1 d . . . .
H37 H 0.4106 0.2438 1.1878 0.041 Uiso 1 1 calc R . . .
C38 C 0.21917(19) 0.18459(17) 0.82845(17) 0.0251(5) Uani 1 1 d . . . .
H38 H 0.2295 0.1501 0.8782 0.030 Uiso 1 1 calc R . . .
C39 C 0.06243(19) 0.39431(18) 0.43073(17) 0.0264(5) Uani 1 1 d . . . .
H39 H 0.0303 0.4175 0.3743 0.032 Uiso 1 1 calc R . . .
C40 C -0.10760(19) 0.11652(18) 0.52258(17) 0.0265(5) Uani 1 1 d . . . .
C41 C -0.02438(18) 0.17657(17) 0.55872(17) 0.0246(5) Uani 1 1 d . . . .
C42 C 0.40011(18) 0.30004(16) 0.89848(17) 0.0217(5) Uani 1 1 d . . . .
C43 C -0.48631(18) -0.19514(17) 0.37059(17) 0.0257(5) Uani 1 1 d . . . .
C44 C 0.35558(18) 0.52937(16) 0.56245(16) 0.0219(5) Uani 1 1 d . . . .
C45 C -0.31104(19) -0.10864(17) 0.37644(18) 0.0272(5) Uani 1 1 d . . . .
H45 H -0.3203 -0.1605 0.3292 0.033 Uiso 1 1 calc R . . .
C46 C 0.58543(19) 0.40745(19) 0.96549(18) 0.0283(5) Uani 1 1 d . . . .
H46 H 0.6156 0.3892 1.0256 0.034 Uiso 1 1 calc R . . .
C47 C -0.2204(2) -0.03445(18) 0.41109(19) 0.0294(5) Uani 1 1 d . . . .
H47 H -0.1690 -0.0358 0.3870 0.035 Uiso 1 1 calc R . . .
C48 C 1.17830(19) 0.91317(18) 0.94901(19) 0.0288(5) Uani 1 1 d . . . .
C49 C -0.5422(2) -0.21326(19) 0.25875(19) 0.0347(6) Uani 1 1 d . . . .
H49A H -0.5654 -0.1591 0.2394 0.052 Uiso 1 1 calc GR . . .
H49B H -0.6036 -0.2685 0.2341 0.052 Uiso 1 1 calc GR . . .
H49C H -0.4933 -0.2237 0.2314 0.052 Uiso 1 1 calc GR . . .
C50 C 0.1335(2) 0.6498(2) 0.08581(19) 0.0372(6) Uani 1 1 d . . . .
H50A H 0.2107 0.6673 0.1133 0.056 Uiso 1 1 calc GR . . .
H50B H 0.1066 0.6817 0.0326 0.056 Uiso 1 1 calc GR . . .
H50C H 0.1049 0.5822 0.0605 0.056 Uiso 1 1 calc GR . . .
C51 C 0.0995(2) 0.67852(19) 0.16570(18) 0.0301(5) Uani 1 1 d . . . .
C52 C 0.1569(2) 0.5691(2) 0.8211(2) 0.0331(6) Uani 1 1 d . . . .
H52A H 0.1824 0.5835 0.8929 0.040 Uiso 1 1 calc R . . .
H52B H 0.0802 0.5617 0.7901 0.040 Uiso 1 1 calc R . . .
C53 C -0.5655(2) -0.1817(2) 0.4113(2) 0.0353(6) Uani 1 1 d . . . .
H53A H -0.5321 -0.1729 0.4825 0.053 Uiso 1 1 calc GR . . .
H53B H -0.6272 -0.2368 0.3835 0.053 Uiso 1 1 calc GR . . .
H53C H -0.5878 -0.1266 0.3940 0.053 Uiso 1 1 calc GR . . .
C54 C -0.4500(2) -0.27992(18) 0.4011(2) 0.0340(6) Uani 1 1 d . . . .
H54A H -0.3968 -0.2875 0.3783 0.051 Uiso 1 1 calc GR . . .
H54B H -0.5106 -0.3360 0.3720 0.051 Uiso 1 1 calc GR . . .
H54C H -0.4195 -0.2704 0.4723 0.051 Uiso 1 1 calc GR . . .
C55 C 0.4922(3) 0.1935(2) 0.9917(2) 0.0428(7) Uani 1 1 d . . . .
H55 H 0.5139 0.1800 0.9417 0.051 Uiso 1 1 calc R . . .
C56 C 0.5636(3) 0.0407(2) 1.2179(2) 0.0422(7) Uani 1 1 d . . . .
H56A H 0.5053 -0.0053 1.1623 0.063 Uiso 1 1 calc GR . . .
H56B H 0.5825 0.0138 1.2759 0.063 Uiso 1 1 calc GR . . .
H56C H 0.6248 0.0581 1.2032 0.063 Uiso 1 1 calc GR . . .
C57 C 0.5300(2) 0.12680(18) 1.23720(18) 0.0289(5) Uani 1 1 d . . . .
C58 C 0.5213(3) 0.1506(2) 1.0706(2) 0.0425(7) Uani 1 1 d . . . .
H58 H 0.5608 0.1074 1.0723 0.051 Uiso 1 1 calc R . . .
C59 C 1.1963(2) 0.9267(2) 0.8582(2) 0.0386(6) Uani 1 1 d . . . .
H59A H 1.1927 0.8667 0.8230 0.058 Uiso 1 1 calc GR . . .
H59B H 1.2660 0.9707 0.8781 0.058 Uiso 1 1 calc GR . . .
H59C H 1.1418 0.9515 0.8155 0.058 Uiso 1 1 calc GR . . .
C60 C 0.1397(2) 0.78496(19) 0.2014(2) 0.0377(6) Uani 1 1 d . . . .
H60A H 0.1172 0.8035 0.2517 0.057 Uiso 1 1 calc GR . . .
H60B H 0.1106 0.8142 0.1464 0.057 Uiso 1 1 calc GR . . .
H60C H 0.2169 0.8051 0.2288 0.057 Uiso 1 1 calc GR . . .
C61 C 1.1886(2) 1.0099(2) 1.0023(2) 0.0425(7) Uani 1 1 d . . . .
H61A H 1.1303 1.0323 0.9622 0.064 Uiso 1 1 calc GR . . .
H61B H 1.2558 1.0534 1.0135 0.064 Uiso 1 1 calc GR . . .
H61C H 1.1863 1.0058 1.0650 0.064 Uiso 1 1 calc GR . . .
C62 C 1.2633(2) 0.8739(2) 1.0146(2) 0.0416(7) Uani 1 1 d . . . .
H62A H 1.2515 0.8638 1.0722 0.062 Uiso 1 1 calc GR . . .
H62B H 1.3330 0.9181 1.0352 0.062 Uiso 1 1 calc GR . . .
H62C H 1.2599 0.8144 0.9784 0.062 Uiso 1 1 calc GR . . .
C63 C 0.1808(3) 0.4820(2) 0.7875(3) 0.0455(8) Uani 1 1 d . . . .
H63A H 0.1892 0.4423 0.8361 0.055 Uiso 1 1 calc R . . .
H63B H 0.1229 0.4454 0.7242 0.055 Uiso 1 1 calc R . . .
C64 C 0.2157(2) 0.6450(2) 0.7888(3) 0.0414(7) Uani 1 1 d . . . .
H64A H 0.1656 0.6681 0.7376 0.050 Uiso 1 1 calc R . . .
H64B H 0.2625 0.6980 0.8446 0.050 Uiso 1 1 calc R . . .
C65 C 0.2792(3) 0.6003(2) 0.7494(3) 0.0471(8) Uani 1 1 d . . . .
H65A H 0.2483 0.5905 0.6773 0.057 Uiso 1 1 calc R . . .
H65B H 0.3527 0.6407 0.7764 0.057 Uiso 1 1 calc R . . .
C66 C 0.6233(3) 0.1989(2) 1.3216(2) 0.0514(9) Uani 1 1 d . . . .
H66A H 0.6825 0.2154 1.3041 0.077 Uiso 1 1 calc GR . . .
H66B H 0.6446 0.1727 1.3800 0.077 Uiso 1 1 calc GR . . .
H66C H 0.6026 0.2548 1.3349 0.077 Uiso 1 1 calc GR . . .
C67 C -0.0217(2) 0.6483(2) 0.1208(2) 0.0424(7) Uani 1 1 d . . . .
H67A H -0.0481 0.5804 0.0968 0.064 Uiso 1 1 calc GR . . .
H67B H -0.0490 0.6787 0.0665 0.064 Uiso 1 1 calc GR . . .
H67C H -0.0451 0.6664 0.1706 0.064 Uiso 1 1 calc GR . . .
C68 C 0.4404(3) 0.0981(3) 1.2681(3) 0.0520(9) Uani 1 1 d . . . .
H68A H 0.4220 0.1536 1.2874 0.078 Uiso 1 1 calc GR . . .
H68B H 0.4632 0.0678 1.3233 0.078 Uiso 1 1 calc GR . . .
H68C H 0.3785 0.0546 1.2132 0.078 Uiso 1 1 calc GR . . .
C69 C 0.1367(3) 0.0494(3) 0.2682(3) 0.0544(9) Uani 1 1 d . . . .
H69C H 0.1259 0.0418 0.1993 0.065 Uiso 0.5 1 calc R P A 2
H69D H 0.1653 -0.0009 0.2945 0.065 Uiso 0.5 1 calc R P A 2
H69A H 0.1013 0.0508 0.1984 0.065 Uiso 0.5 1 calc R P B 1
H69B H 0.1728 0.0000 0.2740 0.065 Uiso 0.5 1 calc R P B 1
C70 C 0.2144(3) 0.1423(3) 0.3259(3) 0.0532(8) Uani 1 1 d . . . .
H70A H 0.2830 0.1347 0.3692 0.064 Uiso 1 1 calc R . . .
H70B H 0.2256 0.1828 0.2820 0.064 Uiso 1 1 calc R . . .
C71 C 0.0657(3) 0.1110(3) 0.3617(3) 0.0585(9) Uani 1 1 d . . . .
H71C H 0.0743 0.0798 0.4170 0.070 Uiso 0.5 1 calc R P C 2
H71D H 0.0085 0.1407 0.3518 0.070 Uiso 0.5 1 calc R P C 2
H71A H 0.0623 0.0981 0.4227 0.070 Uiso 0.5 1 calc R P D 1
H71B H 0.0044 0.1327 0.3249 0.070 Uiso 0.5 1 calc R P D 1
C72 C 0.1650(3) 0.1826(3) 0.3842(3) 0.0662(11) Uani 1 1 d . . . .
H72A H 0.2123 0.1967 0.4548 0.079 Uiso 1 1 calc R . . .
H72B H 0.1506 0.2407 0.3657 0.079 Uiso 1 1 calc R . . .
O2 O 0.0642(8) 0.0328(8) 0.3072(7) 0.061(2) Uani 0.5 1 d . P E 1
O3 O 0.0377(8) 0.0418(8) 0.2728(6) 0.0523(19) Uani 0.5 1 d . P E 2

loop_
_atom_site_aniso_label
_atom_site_aniso_U_11
_atom_site_aniso_U_22
_atom_site_aniso_U_33
_atom_site_aniso_U_23
_atom_site_aniso_U_13
_atom_site_aniso_U_12
Zn1 0.0176(2) 0.0212(2) 0.0189(2) 0.00945(13) 0.00869(14) 0.00240(13)
O1 0.0276(8) 0.0238(8) 0.0312(9) 0.0107(7) 0.0177(7) 0.0070(7)
N2 0.0205(9) 0.0215(9) 0.0204(9) 0.0092(7) 0.0104(7) 0.0042(7)
N4 0.0194(9) 0.0229(9) 0.0192(9) 0.0097(7) 0.0097(7) 0.0026(7)
N1 0.0203(9) 0.0237(9) 0.0192(9) 0.0090(7) 0.0085(7) 0.0030(7)
N3 0.0185(9) 0.0233(9) 0.0196(9) 0.0094(7) 0.0095(7) 0.0038(7)
C1 0.0275(12) 0.0294(12) 0.0207(11) 0.0091(9) 0.0128(9) 0.0049(9)
C2 0.0199(11) 0.0268(12) 0.0237(11) 0.0107(9) 0.0089(9) 0.0051(9)
C3 0.0206(11) 0.0236(11) 0.0197(10) 0.0085(9) 0.0083(9) 0.0039(9)
C4 0.0276(12) 0.0245(11) 0.0233(11) 0.0101(9) 0.0130(9) 0.0066(9)
C5 0.0196(10) 0.0245(11) 0.0207(11) 0.0083(9) 0.0088(9) 0.0043(9)
C6 0.0230(11) 0.0241(11) 0.0230(11) 0.0104(9) 0.0098(9) 0.0045(9)
C7 0.0218(11) 0.0200(11) 0.0264(11) 0.0084(9) 0.0128(9) 0.0037(8)
C8 0.0248(12) 0.0294(13) 0.0335(13) 0.0074(10) 0.0164(10) 0.0051(10)
C9 0.0215(11) 0.0231(11) 0.0223(11) 0.0098(9) 0.0087(9) 0.0033(9)
C10 0.0206(11) 0.0240(11) 0.0224(11) 0.0063(9) 0.0090(9) 0.0036(9)
C11 0.0256(12) 0.0231(11) 0.0267(11) 0.0043(9) 0.0127(10) 0.0019(9)
C12 0.0236(12) 0.0277(12) 0.0220(11) 0.0108(9) 0.0111(9) 0.0078(10)
C13 0.0324(13) 0.0407(14) 0.0257(12) 0.0164(10) 0.0178(10) 0.0158(11)
C14 0.0246(11) 0.0273(12) 0.0228(11) 0.0119(9) 0.0093(9) 0.0037(9)
C15 0.0200(11) 0.0235(11) 0.0220(11) 0.0062(9) 0.0111(9) 0.0036(8)
C16 0.0334(13) 0.0390(14) 0.0322(13) 0.0167(11) 0.0174(11) 0.0176(11)
C17 0.0223(11) 0.0246(11) 0.0201(10) 0.0088(9) 0.0092(9) 0.0062(9)
C18 0.0242(11) 0.0246(11) 0.0294(12) 0.0114(9) 0.0142(10) 0.0024(9)
C19 0.0211(11) 0.0255(11) 0.0207(10) 0.0088(9) 0.0096(9) 0.0044(9)
C20 0.0280(12) 0.0292(13) 0.0377(14) 0.0015(10) 0.0185(11) 0.0004(10)
C21 0.0268(11) 0.0262(12) 0.0232(11) 0.0127(9) 0.0117(9) 0.0047(9)
C22 0.0208(11) 0.0229(11) 0.0243(11) 0.0074(9) 0.0118(9) 0.0028(9)
C23 0.0212(11) 0.0256(12) 0.0255(11) 0.0109(9) 0.0097(9) 0.0043(9)
C24 0.0209(11) 0.0320(13) 0.0249(11) 0.0101(10) 0.0088(9) 0.0020(9)
C25 0.0230(11) 0.0278(12) 0.0257(11) 0.0104(9) 0.0126(9) 0.0027(9)
C26 0.0192(10) 0.0241(11) 0.0211(10) 0.0069(8) 0.0115(9) 0.0039(8)
C27 0.0460(15) 0.0337(13) 0.0299(13) 0.0152(11) 0.0219(12) 0.0206(12)
C28 0.0198(11) 0.0335(13) 0.0263(12) 0.0134(10) 0.0076(9) 0.0043(9)
C29 0.0208(11) 0.0242(11) 0.0220(10) 0.0078(8) 0.0111(9) 0.0051(9)
C30 0.0273(12) 0.0269(12) 0.0243(11) 0.0125(9) 0.0122(10) 0.0026(9)
C31 0.0244(11) 0.0212(11) 0.0243(11) 0.0099(9) 0.0148(9) 0.0073(9)
C32 0.0223(11) 0.0290(12) 0.0270(11) 0.0086(9) 0.0133(9) 0.0037(9)
C33 0.0198(11) 0.0262(12) 0.0298(12) 0.0139(9) 0.0124(9) 0.0049(9)
C34 0.0259(12) 0.0331(14) 0.0424(15) 0.0045(11) 0.0215(11) 0.0030(10)
C35 0.0254(11) 0.0234(11) 0.0201(10) 0.0092(9) 0.0114(9) 0.0051(9)
C36 0.0283(12) 0.0249(12) 0.0331(13) 0.0034(10) 0.0152(10) 0.0026(10)
C37 0.0506(16) 0.0388(14) 0.0267(12) 0.0154(11) 0.0238(12) 0.0206(12)
C38 0.0277(12) 0.0243(11) 0.0268(11) 0.0119(9) 0.0151(10) 0.0045(9)
C39 0.0225(11) 0.0323(13) 0.0221(11) 0.0130(9) 0.0069(9) 0.0047(10)
C40 0.0242(12) 0.0287(12) 0.0259(11) 0.0102(9) 0.0104(9) 0.0053(10)
C41 0.0226(11) 0.0272(12) 0.0252(11) 0.0093(9) 0.0125(9) 0.0033(10)
C42 0.0238(11) 0.0237(11) 0.0210(11) 0.0088(9) 0.0115(9) 0.0078(9)
C43 0.0232(11) 0.0251(12) 0.0269(12) 0.0052(9) 0.0129(9) -0.0001(9)
C44 0.0248(11) 0.0226(11) 0.0201(10) 0.0095(8) 0.0115(9) 0.0046(9)
C45 0.0277(12) 0.0242(11) 0.0299(12) 0.0044(9) 0.0153(10) 0.0035(9)
C46 0.0230(12) 0.0345(13) 0.0232(11) 0.0134(10) 0.0057(10) 0.0048(10)
C47 0.0258(12) 0.0323(13) 0.0334(13) 0.0092(10) 0.0178(10) 0.0039(10)
C48 0.0212(11) 0.0295(12) 0.0354(13) 0.0097(10) 0.0136(10) 0.0026(10)
C49 0.0310(13) 0.0351(14) 0.0285(13) 0.0056(10) 0.0099(11) -0.0026(11)
C50 0.0429(15) 0.0480(16) 0.0262(13) 0.0217(12) 0.0168(11) 0.0128(13)
C51 0.0321(13) 0.0334(13) 0.0247(12) 0.0166(10) 0.0107(10) 0.0072(10)
C52 0.0305(13) 0.0380(14) 0.0383(14) 0.0119(11) 0.0190(11) 0.0145(11)
C53 0.0271(13) 0.0338(14) 0.0403(14) 0.0004(11) 0.0189(11) -0.0047(10)
C54 0.0366(14) 0.0265(13) 0.0389(14) 0.0092(11) 0.0191(12) 0.0028(10)
C55 0.0602(19) 0.064(2) 0.0375(15) 0.0329(14) 0.0365(14) 0.0422(17)
C56 0.0612(19) 0.0386(15) 0.0365(14) 0.0248(12) 0.0233(14) 0.0204(14)
C57 0.0337(13) 0.0278(12) 0.0278(12) 0.0159(10) 0.0142(10) 0.0070(10)
C58 0.0581(19) 0.0596(19) 0.0441(16) 0.0355(15) 0.0364(15) 0.0433(16)
C59 0.0362(14) 0.0365(15) 0.0445(16) 0.0126(12) 0.0244(13) -0.0019(11)
C60 0.0441(15) 0.0314(14) 0.0386(14) 0.0206(12) 0.0143(12) 0.0129(12)
C61 0.0311(14) 0.0333(15) 0.0574(18) -0.0015(13) 0.0228(13) -0.0032(11)
C62 0.0222(12) 0.0457(16) 0.0521(17) 0.0187(14) 0.0123(12) 0.0038(11)
C63 0.0481(17) 0.0325(15) 0.076(2) 0.0119(14) 0.0493(17) 0.0073(13)
C64 0.0414(16) 0.0371(15) 0.0567(18) 0.0176(13) 0.0260(14) 0.0197(13)
C65 0.071(2) 0.0330(15) 0.073(2) 0.0302(15) 0.0563(19) 0.0256(15)
C66 0.064(2) 0.0401(16) 0.0286(14) 0.0169(12) 0.0022(14) 0.0028(15)
C67 0.0328(14) 0.0569(19) 0.0364(15) 0.0279(14) 0.0110(12) 0.0093(13)
C68 0.0553(19) 0.079(2) 0.0530(19) 0.0495(18) 0.0390(16) 0.0329(18)
C69 0.068(2) 0.061(2) 0.0401(17) 0.0142(16) 0.0238(17) 0.0293(19)
C70 0.055(2) 0.058(2) 0.059(2) 0.0263(17) 0.0299(17) 0.0235(17)
C71 0.057(2) 0.070(2) 0.053(2) 0.0137(18) 0.0280(17) 0.0193(18)
C72 0.059(2) 0.066(2) 0.070(2) -0.005(2) 0.035(2) 0.0077(19)
O2 0.068(6) 0.043(3) 0.062(6) 0.015(4) 0.026(5) -0.001(4)
O3 0.053(4) 0.052(4) 0.048(5) 0.007(4) 0.021(4) 0.012(3)

loop_
_atom_type_symbol
_atom_type_description
_atom_type_scat_dispersion_real
_atom_type_scat_dispersion_imag
_atom_type_scat_source
C C 0.0181 0.0091 'International Tables Vol C Tables 4.2.6.8 and 6.1.1.4'
H H 0.0000 0.0000 'International Tables Vol C Tables 4.2.6.8 and 6.1.1.4'
N N 0.0311 0.0180 'International Tables Vol C Tables 4.2.6.8 and 6.1.1.4'
O O 0.0492 0.0322 'International Tables Vol C Tables 4.2.6.8 and 6.1.1.4'
Zn Zn -1.5491 0.6778 'International Tables Vol C Tables 4.2.6.8 and 6.1.1.4'

loop_
_geom_angle_atom_site_label_1
_geom_angle_atom_site_label_2
_geom_angle_atom_site_label_3
_geom_angle
N2 Zn1 O1 97.27(7)
N2 Zn1 N1 89.35(8)
N4 Zn1 O1 97.60(7)
N4 Zn1 N2 165.09(8)
N4 Zn1 N1 88.43(8)
N1 Zn1 O1 94.07(7)
N3 Zn1 O1 98.71(7)
N3 Zn1 N2 88.82(8)
N3 Zn1 N4 90.10(8)
N3 Zn1 N1 167.22(8)
C63 O1 Zn1 116.87(16)
C65 O1 Zn1 119.13(16)
C65 O1 C63 107.3(2)
C7 N2 Zn1 127.04(15)
C7 N2 C31 106.57(18)
C31 N2 Zn1 126.36(15)
C15 N4 Zn1 126.31(15)
C15 N4 C44 106.52(18)
C44 N4 Zn1 126.80(15)
C10 N1 Zn1 126.85(15)
C10 N1 C19 106.45(19)
C19 N1 Zn1 126.34(16)
C5 N3 Zn1 126.14(15)
C5 N3 C17 106.57(18)
C17 N3 Zn1 126.72(15)
C4 C1 H1 119.3
C14 C1 H1 119.3
C14 C1 C4 121.3(2)
C8 C2 C12 120.7(2)
C8 C2 C20 118.2(2)
C20 C2 C12 121.1(2)
C4 C3 C13 117.8(2)
C4 C3 C35 121.2(2)
C13 C3 C35 121.0(2)
C1 C4 H4 119.4
C3 C4 C1 121.2(2)
C3 C4 H4 119.4
N3 C5 C26 125.3(2)
N3 C5 C28 110.3(2)
C26 C5 C28 124.4(2)
C27 C6 C42 121.4(2)
C55 C6 C27 116.8(2)
C55 C6 C42 121.9(2)
N2 C7 C18 110.1(2)
N2 C7 C22 125.5(2)
C22 C7 C18 124.4(2)
C2 C8 H8 119.5
C36 C8 C2 121.0(2)
C36 C8 H8 119.5
C32 C9 C43 123.8(2)
C32 C9 C45 117.2(2)
C45 C9 C43 119.0(2)
N1 C10 C22 125.1(2)
N1 C10 C24 110.5(2)
C22 C10 C24 124.4(2)
C23 C11 H11 119.8
C32 C11 H11 119.8
C32 C11 C23 120.4(2)
C29 C12 C2 177.8(3)
C3 C13 H13 119.5
C16 C13 C3 121.0(2)
C16 C13 H13 119.5
C1 C14 C16 117.2(2)
C1 C14 C51 123.3(2)
C16 C14 C51 119.5(2)
N4 C15 C25 110.2(2)
N4 C15 C26 125.5(2)
C26 C15 C25 124.3(2)
C13 C16 C14 121.5(2)
C13 C16 H16 119.3
C14 C16 H16 119.3
N3 C17 C42 125.5(2)
N3 C17 C46 109.4(2)
C42 C17 C46 125.1(2)
C7 C18 H18 126.6
C38 C18 C7 106.9(2)
C38 C18 H18 126.6
N1 C19 C35 125.5(2)
N1 C19 C39 109.7(2)
C35 C19 C39 124.7(2)
C2 C20 H20 120.0
C34 C20 C2 119.9(2)
C34 C20 H20 120.0
C37 C21 C57 121.0(2)
C58 C21 C37 116.4(2)
C58 C21 C57 122.5(2)
C7 C22 C10 125.8(2)
C7 C22 C41 117.2(2)
C10 C22 C41 117.0(2)
C11 C23 C40 120.6(2)
C47 C23 C11 118.3(2)
C47 C23 C40 121.0(2)
C10 C24 H24 126.7
C39 C24 C10 106.6(2)
C39 C24 H24 126.7
C15 C25 H25 126.6
C30 C25 C15 106.8(2)
C30 C25 H25 126.6
C5 C26 C15 125.8(2)
C5 C26 C29 117.5(2)
C15 C26 C29 116.6(2)
C6 C27 H27 119.3
C6 C27 C37 121.3(2)
C37 C27 H27 119.3
C5 C28 H28 126.8
C46 C28 C5 106.4(2)
C46 C28 H28 126.8
C12 C29 C26 176.6(3)
C25 C30 H30 126.4
C25 C30 C44 107.2(2)
C44 C30 H30 126.4
N2 C31 C38 109.2(2)
N2 C31 C42 125.9(2)
C42 C31 C38 124.8(2)
C9 C32 C11 122.0(2)
C9 C32 H32 119.0
C11 C32 H32 119.0
C34 C33 C36 116.6(2)
C34 C33 C48 120.2(2)
C36 C33 C48 123.1(2)
C20 C34 C33 122.4(2)
C20 C34 H34 118.8
C33 C34 H34 118.8
C19 C35 C3 117.2(2)
C44 C35 C3 117.5(2)
C44 C35 C19 125.3(2)
C8 C36 C33 121.8(2)
C8 C36 H36 119.1
C33 C36 H36 119.1
C21 C37 C27 121.9(2)
C21 C37 H37 119.0
C27 C37 H37 119.0
C18 C38 C31 107.2(2)
C18 C38 H38 126.4
C31 C38 H38 126.4
C19 C39 H39 126.6
C24 C39 C19 106.8(2)
C24 C39 H39 126.6
C41 C40 C23 177.5(3)
C40 C41 C22 177.9(3)
C17 C42 C6 117.7(2)
C17 C42 C31 125.0(2)
C31 C42 C6 117.3(2)
C49 C43 C9 109.54(19)
C53 C43 C9 111.7(2)
C53 C43 C49 108.4(2)
C54 C43 C9 109.0(2)
C54 C43 C49 109.6(2)
C54 C43 C53 108.6(2)
N4 C44 C30 109.3(2)
N4 C44 C35 125.2(2)
C35 C44 C30 125.5(2)
C9 C45 H45 119.2
C47 C45 C9 121.6(2)
C47 C45 H45 119.2
C17 C46 H46 126.3
C28 C46 C17 107.3(2)
C28 C46 H46 126.3
C23 C47 H47 119.8
C45 C47 C23 120.5(2)
C45 C47 H47 119.8
C33 C48 C59 110.6(2)
C33 C48 C61 111.8(2)
C33 C48 C62 108.9(2)
C59 C48 C61 106.7(2)
C62 C48 C59 108.9(2)
C62 C48 C61 109.9(2)
C43 C49 H49A 109.5
C43 C49 H49B 109.5
C43 C49 H49C 109.5
H49A C49 H49B 109.5
H49A C49 H49C 109.5
H49B C49 H49C 109.5
H50A C50 H50B 109.5
H50A C50 H50C 109.5
H50B C50 H50C 109.5
C51 C50 H50A 109.5
C51 C50 H50B 109.5
C51 C50 H50C 109.5
C50 C51 C14 111.8(2)
C50 C51 C67 108.1(2)
C60 C51 C14 109.4(2)
C60 C51 C50 109.3(2)
C60 C51 C67 108.9(2)
C67 C51 C14 109.3(2)
H52A C52 H52B 108.9
C63 C52 H52A 110.9
C63 C52 H52B 110.9
C63 C52 C64 104.5(2)
C64 C52 H52A 110.9
C64 C52 H52B 110.9
C43 C53 H53A 109.5
C43 C53 H53B 109.5
C43 C53 H53C 109.5
H53A C53 H53B 109.5
H53A C53 H53C 109.5
H53B C53 H53C 109.5
C43 C54 H54A 109.5
C43 C54 H54B 109.5
C43 C54 H54C 109.5
H54A C54 H54B 109.5
H54A C54 H54C 109.5
H54B C54 H54C 109.5
C6 C55 H55 119.0
C6 C55 C58 122.0(2)
C58 C55 H55 119.0
H56A C56 H56B 109.5
H56A C56 H56C 109.5
H56B C56 H56C 109.5
C57 C56 H56A 109.5
C57 C56 H56B 109.5
C57 C56 H56C 109.5
C56 C57 C21 111.8(2)
C56 C57 C66 108.6(3)
C56 C57 C68 107.8(2)
C66 C57 C21 109.4(2)
C66 C57 C68 108.7(3)
C68 C57 C21 110.5(2)
C21 C58 C55 121.5(3)
C21 C58 H58 119.3
C55 C58 H58 119.3
C48 C59 H59A 109.5
C48 C59 H59B 109.5
C48 C59 H59C 109.5
H59A C59 H59B 109.5
H59A C59 H59C 109.5
H59B C59 H59C 109.5
C51 C60 H60A 109.5
C51 C60 H60B 109.5
C51 C60 H60C 109.5
H60A C60 H60B 109.5
H60A C60 H60C 109.5
H60B C60 H60C 109.5
C48 C61 H61A 109.5
C48 C61 H61B 109.5
C48 C61 H61C 109.5
H61A C61 H61B 109.5
H61A C61 H61C 109.5
H61B C61 H61C 109.5
C48 C62 H62A 109.5
C48 C62 H62B 109.5
C48 C62 H62C 109.5
H62A C62 H62B 109.5
H62A C62 H62C 109.5
H62B C62 H62C 109.5
O1 C63 C52 106.1(2)
O1 C63 H63A 110.5
O1 C63 H63B 110.5
C52 C63 H63A 110.5
C52 C63 H63B 110.5
H63A C63 H63B 108.7
C52 C64 H64A 110.6
C52 C64 H64B 110.6
H64A C64 H64B 108.8
C65 C64 C52 105.5(2)
C65 C64 H64A 110.6
C65 C64 H64B 110.6
O1 C65 C64 107.1(2)
O1 C65 H65A 110.3
O1 C65 H65B 110.3
C64 C65 H65A 110.3
C64 C65 H65B 110.3
H65A C65 H65B 108.5
C57 C66 H66A 109.5
C57 C66 H66B 109.5
C57 C66 H66C 109.5
H66A C66 H66B 109.5
H66A C66 H66C 109.5
H66B C66 H66C 109.5
C51 C67 H67A 109.5
C51 C67 H67B 109.5
C51 C67 H67C 109.5
H67A C67 H67B 109.5
H67A C67 H67C 109.5
H67B C67 H67C 109.5
C57 C68 H68A 109.5
C57 C68 H68B 109.5
C57 C68 H68C 109.5
H68A C68 H68B 109.5
H68A C68 H68C 109.5
H68B C68 H68C 109.5
H69C C69 H69D 108.1
H69A C69 H69B 108.7
C70 C69 H69C 109.5
C70 C69 H69D 109.5
C70 C69 H69A 110.5
C70 C69 H69B 110.5
O2 C69 H69A 110.5
O2 C69 H69B 110.5
O2 C69 C70 106.2(5)
O3 C69 H69C 109.5
O3 C69 H69D 109.5
O3 C69 C70 110.7(5)
C69 C70 H70A 110.8
C69 C70 H70B 110.8
H70A C70 H70B 108.9
C72 C70 C69 104.7(3)
C72 C70 H70A 110.8
C72 C70 H70B 110.8
H71C C71 H71D 108.2
H71A C71 H71B 108.5
C72 C71 H71C 109.8
C72 C71 H71D 109.8
C72 C71 H71A 110.2
C72 C71 H71B 110.2
O2 C71 H71A 110.2
O2 C71 H71B 110.2
O2 C71 C72 107.4(6)
O3 C71 H71C 109.8
O3 C71 H71D 109.8
O3 C71 C72 109.6(5)
C70 C72 H72A 110.5
C70 C72 H72B 110.5
C71 C72 C70 106.0(3)
C71 C72 H72A 110.5
C71 C72 H72B 110.5
H72A C72 H72B 108.7
C71 O2 C69 112.9(8)
C69 O3 C71 103.6(6)

loop_
_geom_bond_atom_site_label_1
_geom_bond_atom_site_label_2
_geom_bond_distance
Zn1 O1 2.1715(17)
Zn1 N2 2.0599(19)
Zn1 N4 2.0575(18)
Zn1 N1 2.0698(19)
Zn1 N3 2.0531(19)
O1 C63 1.428(3)
O1 C65 1.427(3)
N2 C7 1.367(3)
N2 C31 1.380(3)
N4 C15 1.363(3)
N4 C44 1.382(3)
N1 C10 1.365(3)
N1 C19 1.368(3)
N3 C5 1.367(3)
N3 C17 1.373(3)
C1 H1 0.9500
C1 C4 1.396(3)
C1 C14 1.393(4)
C2 C8 1.390(4)
C2 C12 1.435(3)
C2 C20 1.396(4)
C3 C4 1.388(3)
C3 C13 1.395(3)
C3 C35 1.498(3)
C4 H4 0.9500
C5 C26 1.412(3)
C5 C28 1.441(3)
C6 C27 1.386(4)
C6 C42 1.493(3)
C6 C55 1.382(4)
C7 C18 1.439(3)
C7 C22 1.408(3)
C8 H8 0.9500
C8 C36 1.380(3)
C9 C32 1.382(3)
C9 C43 1.537(3)
C9 C45 1.402(3)
C10 C22 1.415(3)
C10 C24 1.435(3)
C11 H11 0.9500
C11 C23 1.396(3)
C11 C32 1.388(3)
C12 C29 1.204(3)
C13 H13 0.9500
C13 C16 1.390(4)
C14 C16 1.401(4)
C14 C51 1.536(3)
C15 C25 1.441(3)
C15 C26 1.413(3)
C16 H16 0.9500
C17 C42 1.401(3)
C17 C46 1.444(3)
C18 H18 0.9500
C18 C38 1.356(4)
C19 C35 1.403(3)
C19 C39 1.449(3)
C20 H20 0.9500
C20 C34 1.387(4)
C21 C37 1.391(4)
C21 C57 1.539(3)
C21 C58 1.386(4)
C22 C41 1.433(3)
C23 C40 1.433(3)
C23 C47 1.395(4)
C24 H24 0.9500
C24 C39 1.362(4)
C25 H25 0.9500
C25 C30 1.356(3)
C26 C29 1.430(3)
C27 H27 0.9500
C27 C37 1.393(4)
C28 H28 0.9500
C28 C46 1.359(4)
C30 H30 0.9500
C30 C44 1.442(3)
C31 C38 1.445(3)
C31 C42 1.401(3)
C32 H32 0.9500
C33 C34 1.392(4)
C33 C36 1.392(4)
C33 C48 1.530(3)
C34 H34 0.9500
C35 C44 1.399(3)
C36 H36 0.9500
C37 H37 0.9500
C38 H38 0.9500
C39 H39 0.9500
C40 C41 1.205(4)
C43 C49 1.536(3)
C43 C53 1.536(3)
C43 C54 1.535(4)
C45 H45 0.9500
C45 C47 1.384(3)
C46 H46 0.9500
C47 H47 0.9500
C48 C59 1.534(4)
C48 C61 1.536(4)
C48 C62 1.529(4)
C49 H49A 0.9800
C49 H49B 0.9800
C49 H49C 0.9800
C50 H50A 0.9800
C50 H50B 0.9800
C50 H50C 0.9800
C50 C51 1.536(4)
C51 C60 1.535(4)
C51 C67 1.537(4)
C52 H52A 0.9900
C52 H52B 0.9900
C52 C63 1.514(4)
C52 C64 1.514(4)
C53 H53A 0.9800
C53 H53B 0.9800
C53 H53C 0.9800
C54 H54A 0.9800
C54 H54B 0.9800
C54 H54C 0.9800
C55 H55 0.9500
C55 C58 1.393(4)
C56 H56A 0.9800
C56 H56B 0.9800
C56 H56C 0.9800
C56 C57 1.520(4)
C57 C66 1.528(4)
C57 C68 1.532(4)
C58 H58 0.9500
C59 H59A 0.9800
C59 H59B 0.9800
C59 H59C 0.9800
C60 H60A 0.9800
C60 H60B 0.9800
C60 H60C 0.9800
C61 H61A 0.9800
C61 H61B 0.9800
C61 H61C 0.9800
C62 H62A 0.9800
C62 H62B 0.9800
C62 H62C 0.9800
C63 H63A 0.9900
C63 H63B 0.9900
C64 H64A 0.9900
C64 H64B 0.9900
C64 C65 1.504(4)
C65 H65A 0.9900
C65 H65B 0.9900
C66 H66A 0.9800
C66 H66B 0.9800
C66 H66C 0.9800
C67 H67A 0.9800
C67 H67B 0.9800
C67 H67C 0.9800
C68 H68A 0.9800
C68 H68B 0.9800
C68 H68C 0.9800
C69 H69C 0.9900
C69 H69D 0.9900
C69 H69A 0.9900
C69 H69B 0.9900
C69 C70 1.500(6)
C69 O2 1.383(12)
C69 O3 1.434(11)
C70 H70A 0.9900
C70 H70B 0.9900
C70 C72 1.495(5)
C71 H71C 0.9900
C71 H71D 0.9900
C71 H71A 0.9900
C71 H71B 0.9900
C71 C72 1.476(5)
C71 O2 1.356(13)
C71 O3 1.471(11)
C72 H72A 0.9900
C72 H72B 0.9900
